data_4340764
loop_
_publ_author_name
'Lin, Jian'
'Diefenbach, Kariem'
'Kikugawa, Naoki'
'Baumbach, Ryan E.'
'Albrecht-Schmitt, Thomas E'

_publ_section_title
;
 Dimensional and coordination number reductions in a large family of
 lanthanide tellurite sulfates.
;
_journal_issue 16
_journal_name_full 'Inorganic chemistry'
_journal_page_first 8555
_journal_page_last 8564
_journal_paper_doi 10.1021/ic501163x
_journal_volume 53
_journal_year 2014
_chemical_formula_moiety Gd2(Te4O10)(SO4)
_chemical_formula_sum 'Gd2 O14 S Te4'
_chemical_formula_weight 1080.96
_chemical_melting_point ?
_chemical_name_common 'Gadolinium tellurite sulfate'
_chemical_name_systematic
; 
 ? 
;
_space_group_IT_number 2
_symmetry_cell_setting triclinic
_symmetry_space_group_name_Hall '-P 1'
_symmetry_space_group_name_H-M 'P -1'
_atom_sites_solution_hydrogens none
_atom_sites_solution_primary direct
_atom_sites_solution_secondary difmap
_audit_creation_method SHELXL-97
_cell_angle_alpha 89.744(2)
_cell_angle_beta 72.406(2)
_cell_angle_gamma 87.498(2)
_cell_formula_units_Z 2
_cell_length_a 6.8584(8)
_cell_length_b 9.3454(11)
_cell_length_c 9.9200(12)
_cell_measurement_reflns_used 2796
_cell_measurement_temperature 100(2)
_cell_measurement_theta_max 27.57
_cell_measurement_theta_min 3.05
_cell_volume 605.47(12)
_computing_cell_refinement 'smart saint'
_computing_data_collection smart
_computing_data_reduction SAINT
_computing_molecular_graphics 'SHELXP-97 (Sheldrick, 1997)'
_computing_publication_material 'SHELXCIF-97 (Sheldrick, 2000)'
_computing_structure_refinement 'SHELXL-97 (Sheldrick, 1997)'
_computing_structure_solution 'SHELXS-97 (Sheldrick, 1990)'
_diffrn_ambient_temperature 100(2)
_diffrn_detector_area_resol_mean 0
_diffrn_measured_fraction_theta_full 0.998
_diffrn_measured_fraction_theta_max 0.998
_diffrn_measurement_device_type 'BRUKER apex II'
_diffrn_measurement_method '0.5 wide w/ exposures'
_diffrn_radiation_monochromator 'Quazar optics'
_diffrn_radiation_source 'Imus microfocused'
_diffrn_radiation_type MoK\a
_diffrn_radiation_wavelength 0.71073
_diffrn_reflns_av_R_equivalents 0.0339
_diffrn_reflns_av_sigmaI/netI 0.0324
_diffrn_reflns_limit_h_max 8
_diffrn_reflns_limit_h_min -8
_diffrn_reflns_limit_k_max 12
_diffrn_reflns_limit_k_min -12
_diffrn_reflns_limit_l_max 12
_diffrn_reflns_limit_l_min -12
_diffrn_reflns_number 8796
_diffrn_reflns_theta_full 27.57
_diffrn_reflns_theta_max 27.57
_diffrn_reflns_theta_min 3.05
_exptl_absorpt_coefficient_mu 20.555
_exptl_absorpt_correction_T_max 0.814
_exptl_absorpt_correction_T_min 0.781
_exptl_absorpt_correction_type numerical
_exptl_absorpt_process_details SHELTXPREP
_exptl_crystal_colour Colorless
_exptl_crystal_density_diffrn 5.929
_exptl_crystal_density_meas ?
_exptl_crystal_density_method 'not measured'
_exptl_crystal_description Acicular
_exptl_crystal_F_000 928
_exptl_crystal_size_max 0.075
_exptl_crystal_size_mid 0.010
_exptl_crystal_size_min 0.010
_refine_diff_density_max 1.967
_refine_diff_density_min -1.611
_refine_diff_density_rms 0.292
_refine_ls_extinction_method none
_refine_ls_goodness_of_fit_ref 1.053
_refine_ls_hydrogen_treatment none
_refine_ls_matrix_type full
_refine_ls_number_parameters 190
_refine_ls_number_reflns 2789
_refine_ls_number_restraints 6
_refine_ls_restrained_S_all 1.054
_refine_ls_R_factor_all 0.0303
_refine_ls_R_factor_gt 0.0239
_refine_ls_shift/su_max 0.001
_refine_ls_shift/su_mean 0.000
_refine_ls_structure_factor_coef Fsqd
_refine_ls_weighting_details 'calc w=1/[\s^2^(Fo^2^)+(0.0161P)^2^+4.9112P] where P=(Fo^2^+2Fc^2^)/3'
_refine_ls_weighting_scheme calc
_refine_ls_wR_factor_gt 0.0500
_refine_ls_wR_factor_ref 0.0527
_reflns_number_gt 2505
_reflns_number_total 2789
_reflns_threshold_expression >2sigma(I)
_cod_data_source_file ic501163x_si_002.cif
_cod_data_source_block Gd5
_cod_depositor_comments
;
The following automatic conversions were performed:

'_chemical_melting_point' value 'N/A' was changed to '?' - the value
is undefined or not given.

'_symmetry_cell_setting' value
'Triclinic' changed to 'triclinic' according to
/usr/data/users/saulius/crontab/automatic-downloads/rss-feeds/ACS/lib/dictionaries/cif_core.dic
dictionary named 'cif_core.dic' version 2.4.2 from 2011-04-26.

Automatic conversion script
Id: cif_fix_values 2281 2013-09-26 08:29:07Z andrius 

 Adding full bibliography for 4340748--4340769.cif.

The following automatic conversions were performed:

'_exptl_crystal_density_meas' value 'N/A' was changed to '?' - the
value is perceived as not measured.

Automatic conversion script
Id: cif_fix_values 3008 2015-01-20 13:52:24Z robertas 
;
_cod_original_sg_symbol_H-M P-1
_cod_database_code 4340764

loop_
_symmetry_equiv_pos_as_xyz
'x, y, z'
'-x, -y, -z'

loop_
_atom_site_label
_atom_site_type_symbol
_atom_site_fract_x
_atom_site_fract_y
_atom_site_fract_z
_atom_site_U_iso_or_equiv
_atom_site_adp_type
_atom_site_occupancy
_atom_site_symmetry_multiplicity
_atom_site_calc_flag
_atom_site_refinement_flags
Gd1 Gd 0.13413(5) 0.69724(3) 0.91711(3) 0.00505(8) Uani 1 1 d .
Gd2 Gd 0.26590(5) 0.46993(3) 1.21744(3) 0.00634(8) Uani 1 1 d .
Te1 Te 0.56987(6) 0.86305(4) 0.63555(4) 0.00741(10) Uani 1 1 d .
Te2 Te 0.12496(6) 0.75230(4) 0.53879(4) 0.00640(10) Uani 1 1 d .
Te3 Te 0.44638(6) 0.19400(4) 0.95550(4) 0.00520(9) Uani 1 1 d .
Te4 Te 0.25716(6) 0.39179(4) 0.71286(4) 0.00682(10) Uani 1 1 d .
S1 S 0.0214(2) 0.95364(17) 1.22041(17) 0.0071(3) Uani 1 1 d .
O1 O 0.4497(7) 0.8111(5) 0.8221(5) 0.0110(10) Uani 1 1 d .
O2 O 0.7753(7) 0.7197(5) 0.6066(5) 0.0087(9) Uani 1 1 d .
O3 O 0.4211(7) 0.7535(5) 0.5404(5) 0.0091(9) Uani 1 1 d .
O4 O 0.0821(7) 0.6227(5) 0.6900(4) 0.0061(9) Uani 1 1 d .
O5 O 0.1826(7) 0.6167(5) 0.4005(5) 0.0118(10) Uani 1 1 d .
O6 O 0.6242(7) 0.3417(5) 0.9440(5) 0.0071(9) Uani 1 1 d U
O7 O 0.2153(7) 0.2994(5) 1.0636(5) 0.0071(9) Uani 1 1 d .
O8 O 0.3895(7) 0.2284(5) 0.7794(5) 0.0101(10) Uani 1 1 d .
O9 O 0.0145(7) 0.4225(5) 0.8657(4) 0.0061(9) Uani 1 1 d .
O10 O 0.3947(7) 0.5218(5) 0.7888(5) 0.0088(9) Uani 1 1 d .
O11 O -0.0912(8) 1.0931(5) 1.2233(5) 0.0121(10) Uani 1 1 d .
O12 O -0.0947(7) 0.8675(5) 1.3387(5) 0.0113(10) Uani 1 1 d .
O13 O 0.0466(8) 0.8840(5) 1.0837(5) 0.0134(10) Uani 1 1 d .
O14 O 0.2255(7) 0.9782(5) 1.2338(5) 0.0160(11) Uani 1 1 d .

loop_
_atom_site_aniso_label
_atom_site_aniso_U_11
_atom_site_aniso_U_22
_atom_site_aniso_U_33
_atom_site_aniso_U_23
_atom_site_aniso_U_13
_atom_site_aniso_U_12
Gd1 0.00436(15) 0.00600(15) 0.00440(15) 0.00089(11) -0.00071(12) -0.00030(11)
Gd2 0.00711(16) 0.00657(15) 0.00542(15) 0.00115(11) -0.00186(12) -0.00161(12)
Te1 0.0069(2) 0.0085(2) 0.0064(2) 0.00207(15) -0.00140(16) -0.00042(16)
Te2 0.0075(2) 0.0066(2) 0.0049(2) 0.00175(15) -0.00146(16) -0.00100(16)
Te3 0.0045(2) 0.00487(19) 0.00578(19) 0.00054(14) -0.00082(15) -0.00002(15)
Te4 0.0070(2) 0.0076(2) 0.0059(2) 0.00045(15) -0.00188(16) -0.00066(16)
S1 0.0079(8) 0.0057(7) 0.0072(7) 0.0013(6) -0.0016(6) -0.0012(6)
O1 0.012(2) 0.015(2) 0.006(2) 0.0017(18) -0.0018(19) -0.003(2)
O2 0.008(2) 0.010(2) 0.011(2) 0.0031(18) -0.0072(19) -0.0011(18)
O3 0.005(2) 0.012(2) 0.010(2) -0.0008(18) -0.0023(18) 0.0009(18)
O4 0.005(2) 0.006(2) 0.006(2) 0.0027(17) -0.0002(17) -0.0006(17)
O5 0.016(3) 0.011(2) 0.008(2) -0.0030(18) -0.003(2) 0.000(2)
O6 0.0072(18) 0.0062(18) 0.0100(18) 0.0046(15) -0.0047(15) -0.0057(15)
O7 0.005(2) 0.011(2) 0.005(2) -0.0021(17) -0.0022(18) 0.0005(18)
O8 0.012(2) 0.012(2) 0.007(2) 0.0022(18) -0.0044(19) 0.0029(19)
O9 0.006(2) 0.008(2) 0.003(2) 0.0013(16) -0.0004(17) 0.0007(17)
O10 0.009(2) 0.010(2) 0.008(2) 0.0008(17) -0.0028(18) -0.0017(18)
O11 0.019(3) 0.009(2) 0.006(2) 0.0014(18) -0.002(2) 0.003(2)
O12 0.016(3) 0.013(2) 0.006(2) 0.0042(18) -0.0042(19) -0.005(2)
O13 0.023(3) 0.008(2) 0.007(2) -0.0004(18) -0.001(2) 0.002(2)
O14 0.005(2) 0.017(3) 0.022(3) -0.003(2) 0.002(2) 0.000(2)

loop_
_atom_type_symbol
_atom_type_description
_atom_type_scat_dispersion_real
_atom_type_scat_dispersion_imag
_atom_type_scat_source
O O 0.0106 0.0060 'International Tables Vol C Tables 4.2.6.8 and 6.1.1.4'
S S 0.1246 0.1234 'International Tables Vol C Tables 4.2.6.8 and 6.1.1.4'
Te Te -0.5308 1.6751 'International Tables Vol C Tables 4.2.6.8 and 6.1.1.4'
Gd Gd -0.1653 3.9035 'International Tables Vol C Tables 4.2.6.8 and 6.1.1.4'

loop_
_geom_angle_atom_site_label_1
_geom_angle_atom_site_label_2
_geom_angle_atom_site_label_3
_geom_angle
_geom_angle_site_symmetry_1
_geom_angle_site_symmetry_3
O13 Gd1 O7 85.87(17) . 2_567
O13 Gd1 O9 76.73(16) . 2_567
O7 Gd1 O9 76.40(15) 2_567 2_567
O13 Gd1 O1 85.98(17) . .
O7 Gd1 O1 146.13(16) 2_567 .
O9 Gd1 O1 132.94(16) 2_567 .
O13 Gd1 O6 76.29(16) . 2_667
O7 Gd1 O6 142.31(15) 2_567 2_667
O9 Gd1 O6 67.37(15) 2_567 2_667
O1 Gd1 O6 66.10(15) . 2_667
O13 Gd1 O10 146.91(17) . .
O7 Gd1 O10 126.44(15) 2_567 .
O9 Gd1 O10 101.95(15) 2_567 .
O1 Gd1 O10 70.69(16) . .
O6 Gd1 O10 72.96(15) 2_667 .
O13 Gd1 O11 76.62(16) . 2_577
O7 Gd1 O11 77.07(16) 2_567 2_577
O9 Gd1 O11 143.39(15) 2_567 2_577
O1 Gd1 O11 69.07(16) . 2_577
O6 Gd1 O11 128.51(15) 2_667 2_577
O10 Gd1 O11 114.07(15) . 2_577
O13 Gd1 O4 140.93(16) . .
O7 Gd1 O4 69.08(14) 2_567 .
O9 Gd1 O4 122.55(15) 2_567 .
O1 Gd1 O4 98.26(15) . .
O6 Gd1 O4 140.72(15) 2_667 .
O10 Gd1 O4 67.82(15) . .
O11 Gd1 O4 69.02(15) 2_577 .
O13 Gd1 O9 141.47(15) . .
O7 Gd1 O9 68.98(14) 2_567 .
O9 Gd1 O9 69.44(16) 2_567 .
O1 Gd1 O9 130.89(15) . .
O6 Gd1 O9 105.93(13) 2_667 .
O10 Gd1 O9 61.12(14) . .
O11 Gd1 O9 122.35(14) 2_577 .
O4 Gd1 O9 55.98(13) . .
O13 Gd1 Te4 171.86(11) . .
O7 Gd1 Te4 94.89(11) 2_567 .
O9 Gd1 Te4 95.55(11) 2_567 .
O1 Gd1 Te4 97.71(12) . .
O6 Gd1 Te4 98.50(11) 2_667 .
O10 Gd1 Te4 31.56(11) . .
O11 Gd1 Te4 111.46(11) 2_577 .
O4 Gd1 Te4 45.91(10) . .
O9 Gd1 Te4 33.50(9) . .
O13 Gd1 Gd2 121.30(13) . 2_567
O7 Gd1 Gd2 35.44(11) 2_567 2_567
O9 Gd1 Gd2 86.91(11) 2_567 2_567
O1 Gd1 Gd2 138.07(11) . 2_567
O6 Gd1 Gd2 145.43(10) 2_667 2_567
O10 Gd1 Gd2 91.34(11) . 2_567
O11 Gd1 Gd2 85.91(12) 2_577 2_567
O4 Gd1 Gd2 40.17(10) . 2_567
O9 Gd1 Gd2 40.96(9) . 2_567
Te4 Gd1 Gd2 59.981(11) . 2_567
O13 Gd1 Gd2 85.55(11) . .
O7 Gd1 Gd2 112.52(11) 2_567 .
O9 Gd1 Gd2 36.61(11) 2_567 .
O1 Gd1 Gd2 99.53(11) . .
O6 Gd1 Gd2 34.34(10) 2_667 .
O10 Gd1 Gd2 75.95(11) . .
O11 Gd1 Gd2 159.26(11) 2_577 .
O4 Gd1 Gd2 131.11(10) . .
O9 Gd1 Gd2 78.31(9) . .
Te4 Gd1 Gd2 86.674(14) . .
Gd2 Gd1 Gd2 112.747(11) 2_567 .
O5 Gd2 O7 156.88(17) 1_556 .
O5 Gd2 O10 88.99(17) 1_556 2_667
O7 Gd2 O10 112.65(16) . 2_667
O5 Gd2 O6 92.53(17) 1_556 2_667
O7 Gd2 O6 99.26(15) . 2_667
O10 Gd2 O6 79.17(15) 2_667 2_667
O5 Gd2 O2 85.00(16) 1_556 2_667
O7 Gd2 O2 87.44(15) . 2_667
O10 Gd2 O2 88.48(15) 2_667 2_667
O6 Gd2 O2 167.45(15) 2_667 2_667
O5 Gd2 O4 87.34(16) 1_556 2_567
O7 Gd2 O4 69.73(15) . 2_567
O10 Gd2 O4 152.46(15) 2_667 2_567
O6 Gd2 O4 128.25(15) 2_667 2_567
O2 Gd2 O4 64.02(14) 2_667 2_567
O5 Gd2 O9 90.74(16) 1_556 2_567
O7 Gd2 O9 75.79(15) . 2_567
O10 Gd2 O9 146.53(15) 2_667 2_567
O6 Gd2 O9 67.41(15) 2_667 2_567
O2 Gd2 O9 124.83(14) 2_667 2_567
O4 Gd2 O9 60.85(14) 2_567 2_567
O5 Gd2 Te4 69.75(13) 1_556 2_567
O7 Gd2 Te4 90.48(11) . 2_567
O10 Gd2 Te4 155.37(11) 2_667 2_567
O6 Gd2 Te4 89.19(11) 2_667 2_567
O2 Gd2 Te4 101.43(11) 2_667 2_567
O4 Gd2 Te4 42.77(10) 2_567 2_567
O9 Gd2 Te4 29.23(10) 2_567 2_567
O5 Gd2 Te3 169.86(13) 1_556 .
O7 Gd2 Te3 27.74(11) . .
O10 Gd2 Te3 84.91(11) 2_667 .
O6 Gd2 Te3 94.26(11) 2_667 .
O2 Gd2 Te3 86.74(11) 2_667 .
O4 Gd2 Te3 94.33(10) 2_567 .
O9 Gd2 Te3 98.81(10) 2_567 .
Te4 Gd2 Te3 117.826(13) 2_567 .
O5 Gd2 Gd1 122.06(13) 1_556 2_567
O7 Gd2 Gd1 35.89(11) . 2_567
O10 Gd2 Gd1 148.54(11) 2_667 2_567
O6 Gd2 Gd1 102.35(11) 2_667 2_567
O2 Gd2 Gd1 89.31(11) 2_667 2_567
O4 Gd2 Gd1 40.46(10) 2_567 2_567
O9 Gd2 Gd1 48.19(10) 2_567 2_567
Te4 Gd2 Gd1 55.104(11) 2_567 2_567
Te3 Gd2 Gd1 63.628(12) . 2_567
O5 Gd2 Gd1 103.80(12) 1_556 .
O7 Gd2 Gd1 75.84(11) . .
O10 Gd2 Gd1 113.34(11) 2_667 .
O6 Gd2 Gd1 36.08(11) 2_667 .
O2 Gd2 Gd1 156.26(11) 2_667 .
O4 Gd2 Gd1 94.02(10) 2_567 .
O9 Gd2 Gd1 34.91(10) 2_567 .
Te4 Gd2 Gd1 62.651(10) 2_567 .
Te3 Gd2 Gd1 86.075(14) . .
Gd1 Gd2 Gd1 67.252(11) 2_567 .
O1 Te1 O2 92.9(2) . .
O1 Te1 O3 101.2(2) . .
O2 Te1 O3 91.69(19) . .
O5 Te2 O4 95.8(2) . .
O5 Te2 O3 92.9(2) . .
O4 Te2 O3 86.63(18) . .
O5 Te2 O2 93.89(19) . 1_455
O4 Te2 O2 75.95(17) . 1_455
O3 Te2 O2 161.85(17) . 1_455
O7 Te3 O6 94.7(2) . .
O7 Te3 O8 94.39(19) . .
O6 Te3 O8 97.73(19) . .
O7 Te3 O1 85.02(17) . 2_667
O6 Te3 O1 72.66(17) . 2_667
O8 Te3 O1 170.26(18) . 2_667
O7 Te3 Gd2 35.37(14) . .
O6 Te3 Gd2 64.82(14) . .
O8 Te3 Gd2 115.49(14) . .
O1 Te3 Gd2 59.44(11) 2_667 .
O10 Te4 O9 91.5(2) . .
O10 Te4 O8 91.9(2) . .
O9 Te4 O8 101.71(19) . .
O10 Te4 O4 77.29(18) . .
O9 Te4 O4 68.93(16) . .
O8 Te4 O4 165.21(17) . .
O10 Te4 Gd1 42.97(14) . .
O9 Te4 Gd1 55.38(13) . .
O8 Te4 Gd1 118.85(14) . .
O4 Te4 Gd1 46.52(10) . .
O10 Te4 Gd2 107.61(14) . 2_567
O9 Te4 Gd2 39.83(13) . 2_567
O8 Te4 Gd2 135.02(14) . 2_567
O4 Te4 Gd2 43.00(10) . 2_567
Gd1 Te4 Gd2 64.915(11) . 2_567
O12 S1 O13 111.9(3) . .
O12 S1 O11 108.6(3) . .
O13 S1 O11 108.2(3) . .
O12 S1 O14 110.0(3) . .
O13 S1 O14 108.7(3) . .
O11 S1 O14 109.4(3) . .
Te1 O1 Gd1 127.2(2) . .
Te1 O1 Te3 135.8(2) . 2_667
Gd1 O1 Te3 96.64(15) . 2_667
Te1 O2 Te2 126.3(2) . 1_655
Te1 O2 Gd2 118.1(2) . 2_667
Te2 O2 Gd2 102.73(17) 1_655 2_667
Te1 O3 Te2 135.4(2) . .
Te2 O4 Te4 131.4(2) . .
Te2 O4 Gd2 116.6(2) . 2_567
Te4 O4 Gd2 94.23(14) . 2_567
Te2 O4 Gd1 120.1(2) . .
Te4 O4 Gd1 87.57(14) . .
Gd2 O4 Gd1 99.36(15) 2_567 .
Te2 O5 Gd2 174.1(3) . 1_554
Te3 O6 Gd2 133.7(2) . 2_667
Te3 O6 Gd1 114.45(19) . 2_667
Gd2 O6 Gd1 109.58(16) 2_667 2_667
Te3 O7 Gd2 116.9(2) . .
Te3 O7 Gd1 134.4(2) . 2_567
Gd2 O7 Gd1 108.67(18) . 2_567
Te3 O8 Te4 131.7(3) . .
Te4 O9 Gd1 134.3(2) . 2_567
Te4 O9 Gd2 110.94(19) . 2_567
Gd1 O9 Gd2 108.48(17) 2_567 2_567
Te4 O9 Gd1 91.12(16) . .
Gd1 O9 Gd1 110.56(16) 2_567 .
Gd2 O9 Gd1 90.85(13) 2_567 .
Te4 O10 Gd2 131.9(2) . 2_667
Te4 O10 Gd1 105.5(2) . .
Gd2 O10 Gd1 122.55(19) 2_667 .
S1 O11 Gd1 144.7(3) . 2_577
S1 O13 Gd1 156.0(3) . .

loop_
_geom_bond_atom_site_label_1
_geom_bond_atom_site_label_2
_geom_bond_distance
_geom_bond_site_symmetry_2
Gd1 O13 2.340(5) .
Gd1 O7 2.345(4) 2_567
Gd1 O9 2.384(4) 2_567
Gd1 O1 2.380(5) .
Gd1 O6 2.470(4) 2_667
Gd1 O10 2.427(5) .
Gd1 O11 2.458(4) 2_577
Gd1 O4 2.492(4) .
Gd1 O9 2.824(4) .
Gd1 Te4 3.4312(6) .
Gd1 Gd2 3.7889(5) 2_567
Gd1 Gd2 3.9508(5) .
Gd2 O5 2.198(5) 1_556
Gd2 O7 2.319(4) .
Gd2 O10 2.314(5) 2_667
Gd2 O6 2.365(4) 2_667
Gd2 O2 2.446(4) 2_667
Gd2 O4 2.477(4) 2_567
Gd2 O9 2.484(4) 2_567
Gd2 Te4 3.6223(7) 2_567
Gd2 Te3 3.5736(6) .
Gd2 Gd1 3.7889(5) 2_567
Te1 O1 1.856(4) .
Te1 O2 1.859(5) .
Te1 O3 1.913(5) .
Te2 O5 1.813(5) .
Te2 O4 1.885(4) .
Te2 O3 2.037(4) .
Te2 O2 2.320(4) 1_455
Te3 O7 1.865(4) .
Te3 O6 1.862(4) .
Te3 O8 1.925(4) .
Te3 O1 2.515(5) 2_667
Te4 O10 1.863(5) .
Te4 O9 1.894(4) .
Te4 O8 1.956(4) .
Te4 O4 2.467(4) .
Te4 Gd2 3.6223(7) 2_567
S1 O12 1.463(5) .
S1 O13 1.465(5) .
S1 O11 1.481(5) .
S1 O14 1.473(5) .
O1 Te3 2.515(5) 2_667
O2 Te2 2.320(4) 1_655
O2 Gd2 2.446(4) 2_667
O4 Gd2 2.477(4) 2_567
O5 Gd2 2.198(5) 1_554
O6 Gd2 2.365(4) 2_667
O6 Gd1 2.470(4) 2_667
O7 Gd1 2.344(4) 2_567
O9 Gd1 2.384(4) 2_567
O9 Gd2 2.484(4) 2_567
O10 Gd2 2.314(5) 2_667
O11 Gd1 2.458(4) 2_577
